data_1534051
loop_
_publ_author_name
'Ling, C.D.'
'Johnson, M.'

_publ_section_title
;
 Modelling, refinement and analysis of the "Type III" delta-(Bi2
 O3)-related superstructure in the (Bi2 O3) - (Nb2 O5) system
;
_journal_name_full 'Journal of Solid State Chemistry'
_journal_page_first 1838
_journal_page_last 1846
_journal_volume 177
_journal_year 2004
_chemical_formula_sum 'Bi94 Nb32 O221'
_space_group_IT_number 119
_symmetry_space_group_name_Hall 'I -4 -2'
_symmetry_space_group_name_H-M 'I -4 m 2'
_cell_angle_alpha 90
_cell_angle_beta 90
_cell_angle_gamma 90
_cell_formula_units_Z 1
_cell_length_a 11.52156
_cell_length_b 11.52156
_cell_length_c 38.5603
_cell_volume 5118.739
_citation_journal_id_ASTM JSSCBI
_cod_data_source_file Ling_JSSCBI_2004_1727.cif
_cod_data_source_block Bi94Nb32O221
_cod_original_cell_volume 5118.738
_cod_database_code 1534051

loop_
_symmetry_equiv_pos_as_xyz
x,y,z
y,-x,-z
-x,-y,z
-y,x,-z
-x,y,z
y,x,-z
x,-y,z
-y,-x,-z
x+1/2,y+1/2,z+1/2
y+1/2,-x+1/2,-z+1/2
-x+1/2,-y+1/2,z+1/2
-y+1/2,x+1/2,-z+1/2
-x+1/2,y+1/2,z+1/2
y+1/2,x+1/2,-z+1/2
x+1/2,-y+1/2,z+1/2
-y+1/2,-x+1/2,-z+1/2

loop_
_atom_site_label
_atom_site_type_symbol
_atom_site_fract_x
_atom_site_fract_y
_atom_site_fract_z
_atom_site_occupancy
_atom_site_U_iso_or_equiv
O16 O-2 0.3798 0.1207 0.1099 1 0.0
O20 O-2 0.3668 0.5 0.1238 1 0.0
Bi5 Bi+3 0.6627 0 0.5725 1 0.0
Bi4 Bi+3 0.667 0 0.85939 1 0.0
Bi7 Bi+3 0.3339 0 0.99931 1 0.0
O2 O-2 0 0.1294 0.1038 1 0.0
O3 O-2 0 0.1259 0.1689 1 0.0
O24 O-2 0.3221 0.5 0.2355 1 0.0
O21 O-2 0.1521 0.3198 0.1063 0.9878 0.0
O23 O-2 0.5 0 0.0609 1 0.0
O11 O-2 0.1814 0.3259 0.03081 0.9878 0.0
O7 O-2 0 0.201 0.0426 0.9878 0.0
Bi1 Bi+3 0.8373 0.1739 0.21559 1 0.0
Bi8 Bi+3 0 0 0 1 0.0
O22 O-2 0.3748 0.5 0.0504 1 0.0
O14 O-2 0 0.5 0.1141 0.9878 0.0
O13 O-2 0.1596 0 0.0323 0.9878 0.0
Nb3 Nb+5 0 0 0.1419 1 0.0
Bi3 Bi+3 0.1684 0.1684 0.5 1 0.0
Bi2 Bi+3 0.666 0 0.2865 1 0.0
O10 O-2 0.5 0.3175 0.1738 0.9878 0.0
Nb1 Nb+5 0.6624 0 0.14462 1 0.0
O25 O-2 0.5 0 0.25 1 0.0
O15 O-2 0.5 0.3331 0.2607 0.9878 0.0
Nb5 Nb+5 0.5 0.5 0.0799 1 0.0
O1 O-2 0.5 0 0.1666 1 0.0
O9 O-2 0.2089 0.3724 0.1812 1 0.0
O5 O-2 0 0.5 0.1955 1 0.0
Nb4 Nb+5 0.6671 0 0.7157 1 0.0
O6 O-2 0.1236 0.3764 0.25 1 0.0
O4 O-2 0.3113 0.1259 0.1801 1 0.0
O12 O-2 0.315 0.185 0.25 0.9878 0.0
O19 O-2 0.172 0 0.13 1 0.0
Nb2 Nb+5 0.5 0.1654 0.07151 1 0.0
Bi10 Bi+3 0.1742 0.1602 0.3576 1 0.0
O18 O-2 0.3742 0.2024 0.0425 1 0.0
Bi9 Bi+3 0.1616 0.1669 0.07143 1 0.0
Bi6 Bi+3 0 0 0.2778 1 0.0
O8 O-2 0.5 0.3297 0.0953 1 0.0
O17 O-2 0 0.5 0.0422 0.9878 0.0
